data_2208420
loop_
_publ_author_name
'Batsanov, Andrei S.'
'Marder, Todd B.'
'Seeler, Fabian'

_publ_section_title
;<i>fac</i>-Dichlorotris(trimethylphosphine)(trimethylphosphoniomethyl)rhodium(III)
 chloride/bromide dichloromethane benzene solvate
;
_journal_coeditor_code SG2004
_journal_issue 3
_journal_name_full 'Acta Crystallographica Section E'
_journal_page_first m574
_journal_page_last m575
_journal_paper_doi 10.1107/S1600536806005630
_journal_volume 62
_journal_year 2006
_chemical_formula_iupac '[Rh Cl2 (C4 H11 P) (C3 H9 P)3] (Br0.12/Cl0.88), C H2 Cl2, C6 H6'
_chemical_formula_moiety 'C13 H38 Cl2 P4 Rh +, 0.88 Cl -,0.12 Br -, C6 H6, C H2 Cl2'
_chemical_formula_sum 'C20 H46 Br0.125 Cl4.875 P4 Rh'
_chemical_formula_weight 696.17
_chemical_name_systematic
;
fac-Dichlorotris(trimethylphosphine)(trimethylphosphoniomethyl)rhodium(I)
chloride/bromide benzene dichloromethane solvate
;
_space_group_IT_number 14
_symmetry_cell_setting monoclinic
_symmetry_space_group_name_Hall '-P 2ybc'
_symmetry_space_group_name_H-M 'P 1 21/c 1'
_atom_sites_solution_hydrogens difmap
_atom_sites_solution_primary direct
_atom_sites_solution_secondary difmap
_audit_creation_method SHELXL-97
_cell_angle_alpha 90.00
_cell_angle_beta 105.070(10)
_cell_angle_gamma 90.00
_cell_formula_units_Z 4
_cell_length_a 16.949(3)
_cell_length_b 10.3396(15)
_cell_length_c 18.424(3)
_cell_measurement_reflns_used 999
_cell_measurement_temperature 120(2)
_cell_measurement_theta_max 23.73
_cell_measurement_theta_min 12.08
_cell_volume 3117.7(9)
_computing_cell_refinement SMART
_computing_data_collection 'SMART (Bruker, 2001)'
_computing_data_reduction 'SAINT (Bruker, 2001)'
_computing_molecular_graphics SHELXTL
_computing_publication_material SHELXTL
_computing_structure_refinement SHELXTL
_computing_structure_solution 'SHELXTL (Bruker, 2001)'
_diffrn_ambient_temperature 120(2)
_diffrn_detector_area_resol_mean 8
_diffrn_measured_fraction_theta_full 0.999
_diffrn_measured_fraction_theta_max 0.963
_diffrn_measurement_device_type 'Bruker SMART 6K CCD area-detector'
_diffrn_measurement_method \w
_diffrn_radiation_monochromator graphite
_diffrn_radiation_source 'fine-focus sealed tube'
_diffrn_radiation_type MoK\a
_diffrn_radiation_wavelength 0.71073
_diffrn_reflns_av_R_equivalents 0.0385
_diffrn_reflns_av_sigmaI/netI 0.0386
_diffrn_reflns_limit_h_max 26
_diffrn_reflns_limit_h_min -26
_diffrn_reflns_limit_k_max 16
_diffrn_reflns_limit_k_min -16
_diffrn_reflns_limit_l_max 29
_diffrn_reflns_limit_l_min -29
_diffrn_reflns_number 55018
_diffrn_reflns_theta_full 32.50
_diffrn_reflns_theta_max 35.00
_diffrn_reflns_theta_min 2.28
_diffrn_standards_decay_% 0
_exptl_absorpt_coefficient_mu 1.340
_exptl_absorpt_correction_T_max 0.8451
_exptl_absorpt_correction_T_min 0.6848
_exptl_absorpt_correction_type multi-scan
_exptl_absorpt_process_details '(SADABS; Bruker, 2001)'
_exptl_crystal_colour colourless
_exptl_crystal_density_diffrn 1.483
_exptl_crystal_density_method 'not measured'
_exptl_crystal_description block
_exptl_crystal_F_000 1433
_exptl_crystal_size_max 0.40
_exptl_crystal_size_mid 0.19
_exptl_crystal_size_min 0.13
_refine_diff_density_max 1.233
_refine_diff_density_min -0.817
_refine_ls_extinction_method none
_refine_ls_goodness_of_fit_ref 1.038
_refine_ls_hydrogen_treatment constr
_refine_ls_matrix_type full
_refine_ls_number_parameters 295
_refine_ls_number_reflns 13203
_refine_ls_number_restraints 0
_refine_ls_restrained_S_all 1.038
_refine_ls_R_factor_all 0.0464
_refine_ls_R_factor_gt 0.0301
_refine_ls_shift/su_max 0.002
_refine_ls_shift/su_mean 0.000
_refine_ls_structure_factor_coef Fsqd
_refine_ls_weighting_details 'calc w=1/[\s^2^(Fo^2^)+(0.0339P)^2^+0.4573P] where P=(Fo^2^+2Fc^2^)/3'
_refine_ls_weighting_scheme calc
_refine_ls_wR_factor_gt 0.0682
_refine_ls_wR_factor_ref 0.0737
_reflns_number_gt 10300
_reflns_number_total 13203
_reflns_threshold_expression I>2\s(I)
_cod_data_source_file sg2004.cif
_cod_data_source_block I
_cod_original_sg_symbol_H-M 'P 21/c'
_cod_database_code 2208420

loop_
_symmetry_equiv_pos_as_xyz
'x, y, z'
'-x, y+1/2, -z+1/2'
'-x, -y, -z'
'x, -y-1/2, z-1/2'

loop_
_atom_site_type_symbol
_atom_site_label
_atom_site_fract_x
_atom_site_fract_y
_atom_site_fract_z
_atom_site_U_iso_or_equiv
_atom_site_adp_type
_atom_site_calc_flag
_atom_site_refinement_flags
_atom_site_occupancy
_atom_site_disorder_assembly
_atom_site_disorder_group
Rh Rh 0.229827(6) 0.536706(10) 0.289944(6) 0.01384(3) Uani d . 1 . .
Cl Cl1 0.18701(2) 0.61106(3) 0.159669(19) 0.02219(7) Uani d . 1 . .
Cl Cl2 0.14223(2) 0.70624(4) 0.31903(2) 0.02406(7) Uani d . 1 . .
P P1 0.33377(2) 0.81314(4) 0.25532(2) 0.01798(7) Uani d . 1 . .
P P2 0.30304(2) 0.38566(3) 0.24615(2) 0.01641(7) Uani d . 1 . .
P P3 0.28405(2) 0.48700(4) 0.41363(2) 0.01699(7) Uani d . 1 . .
P P4 0.11282(2) 0.40051(4) 0.27184(2) 0.01937(7) Uani d . 1 . .
C C1 0.32553(8) 0.67881(13) 0.31290(8) 0.0166(2) Uani d . 1 . .
H H11 0.3264 0.7153 0.3628 0.022 Uiso d R 1 . .
H H12 0.3771 0.6298 0.3197 0.022 Uiso d R 1 . .
C C2 0.37100(11) 0.77446(16) 0.17549(9) 0.0272(3) Uani d . 1 . .
H H21 0.4211 0.7232 0.1917 0.033(3) Uiso d R 1 . .
H H22 0.3827 0.8545 0.1517 0.033(3) Uiso d R 1 . .
H H23 0.3296 0.7245 0.1393 0.033(3) Uiso d R 1 . .
C C3 0.41169(9) 0.91431(14) 0.31234(9) 0.0220(3) Uani d . 1 . .
H H31 0.3916 0.9528 0.3527 0.033(3) Uiso d R 1 . .
H H32 0.4256 0.9831 0.2812 0.033(3) Uiso d R 1 . .
H H33 0.4604 0.8623 0.3342 0.033(3) Uiso d R 1 . .
C C4 0.24409(10) 0.91192(15) 0.22570(10) 0.0282(3) Uani d . 1 . .
H H41 0.2003 0.8618 0.1923 0.037(3) Uiso d R 1 . .
H H42 0.2565 0.9879 0.1988 0.037(3) Uiso d R 1 . .
H H43 0.2265 0.9400 0.2698 0.037(3) Uiso d R 1 . .
C C5 0.25121(10) 0.31665(16) 0.15535(9) 0.0256(3) Uani d . 1 . .
H H51 0.2419 0.3844 0.1169 0.048(4) Uiso d R 1 . .
H H52 0.1987 0.2801 0.1580 0.048(4) Uiso d R 1 . .
H H53 0.2852 0.2483 0.1423 0.048(4) Uiso d R 1 . .
C C6 0.39691(10) 0.44019(16) 0.22732(11) 0.0285(3) Uani d . 1 . .
H H61 0.4214 0.3692 0.2055 0.035(3) Uiso d R 1 . .
H H62 0.4350 0.4682 0.2743 0.035(3) Uiso d R 1 . .
H H63 0.3853 0.5128 0.1919 0.035(3) Uiso d R 1 . .
C C7 0.33736(11) 0.23993(15) 0.30053(9) 0.0275(3) Uani d . 1 . .
H H71 0.3673 0.1850 0.2734 0.036(3) Uiso d R 1 . .
H H72 0.2899 0.1927 0.3079 0.036(3) Uiso d R 1 . .
H H73 0.3734 0.2636 0.3495 0.036(3) Uiso d R 1 . .
C C8 0.25986(11) 0.33373(16) 0.45108(9) 0.0273(3) Uani d . 1 . .
H H81 0.2899 0.3267 0.5041 0.037(3) Uiso d R 1 . .
H H82 0.2756 0.2625 0.4227 0.037(3) Uiso d R 1 . .
H H83 0.2010 0.3294 0.4466 0.037(3) Uiso d R 1 . .
C C9 0.39542(9) 0.49043(17) 0.44665(9) 0.0245(3) Uani d . 1 . .
H H91 0.4147 0.5797 0.4461 0.034(3) Uiso d R 1 . .
H H92 0.4189 0.4371 0.4135 0.034(3) Uiso d R 1 . .
H H93 0.4124 0.4564 0.4980 0.034(3) Uiso d R 1 . .
C C10 0.25548(11) 0.59942(17) 0.47770(9) 0.0287(3) Uani d . 1 . .
H H101 0.1961 0.5974 0.4702 0.043(4) Uiso d R 1 . .
H H102 0.2725 0.6869 0.4680 0.043(4) Uiso d R 1 . .
H H103 0.2824 0.5747 0.5296 0.043(4) Uiso d R 1 . .
C C11 0.04928(10) 0.42890(19) 0.33590(10) 0.0310(4) Uani d . 1 . .
H H111 0.0325 0.5199 0.3330 0.049(4) Uiso d R 1 . .
H H112 0.0804 0.4086 0.3873 0.049(4) Uiso d R 1 . .
H H113 0.0007 0.3736 0.3219 0.049(4) Uiso d R 1 . .
C C12 0.11822(11) 0.22318(16) 0.27556(10) 0.0304(4) Uani d . 1 . .
H H121 0.0628 0.1874 0.2635 0.044(4) Uiso d R 1 . .
H H122 0.1481 0.1957 0.3262 0.044(4) Uiso d R 1 . .
H H123 0.1467 0.1918 0.2390 0.044(4) Uiso d R 1 . .
C C13 0.04018(10) 0.4277(2) 0.18184(10) 0.0325(4) Uani d . 1 . .
H H131 -0.0084 0.3741 0.1782 0.044(4) Uiso d R 1 . .
H H132 0.0653 0.4045 0.1413 0.044(4) Uiso d R 1 . .
H H133 0.0244 0.5191 0.1773 0.044(4) Uiso d R 1 . .
Cl Cl3 0.42954(2) 0.11637(3) 0.144351(17) 0.02349(6) Uani d P 0.88 A 1
Br Br3 0.42954(2) 0.11637(3) 0.144351(17) 0.02349(6) Uani d P 0.12 B 2
Cl Cl4 0.09222(3) 0.41111(5) -0.03212(3) 0.03798(10) Uani d . 1 . .
Cl Cl5 0.24553(3) 0.52306(5) -0.04391(4) 0.05161(15) Uani d . 1 . .
C C14 0.14745(12) 0.55584(18) -0.03378(10) 0.0332(4) Uani d . 1 . .
H H141 0.1520 0.6042 0.0135 0.043 Uiso d R 1 . .
H H142 0.1175 0.6107 -0.0761 0.043 Uiso d R 1 . .
C C15 0.50603(17) 0.6315(2) 0.00684(14) 0.0600(8) Uani d . 1 . .
H H15 0.5097 0.7230 0.0113 0.072 Uiso d R 1 . .
C C16 0.44929(14) 0.5659(3) 0.03177(12) 0.0529(7) Uani d . 1 . .
H H16 0.4139 0.6124 0.0547 0.063 Uiso d R 1 . .
C C17 0.44154(14) 0.4357(3) 0.02495(13) 0.0558(7) Uani d . 1 . .
H H17 0.4005 0.3916 0.0419 0.067 Uiso d R 1 . .
C C18 0.01271(16) 0.1256(2) 0.02329(13) 0.0475(6) Uani d . 1 . .
H H18 0.0213 0.2127 0.0399 0.057 Uiso d R 1 . .
C C19 0.07078(13) 0.0337(2) 0.05252(12) 0.0437(5) Uani d . 1 . .
H H19 0.1198 0.0577 0.0884 0.052 Uiso d R 1 . .
C C20 0.05787(14) -0.0927(2) 0.02988(13) 0.0457(5) Uani d . 1 . .
H H20 0.0974 -0.1569 0.0507 0.055 Uiso d R 1 . .

loop_
_atom_site_aniso_label
_atom_site_aniso_U_11
_atom_site_aniso_U_22
_atom_site_aniso_U_33
_atom_site_aniso_U_12
_atom_site_aniso_U_13
_atom_site_aniso_U_23
Rh 0.01361(5) 0.01403(5) 0.01337(5) 0.00044(4) 0.00258(3) -0.00092(4)
Cl1 0.02662(16) 0.02095(16) 0.01585(14) -0.00044(13) -0.00012(12) 0.00117(12)
Cl2 0.02070(15) 0.02352(17) 0.02747(18) 0.00508(13) 0.00542(13) -0.00617(14)
P1 0.02141(17) 0.01436(15) 0.01723(16) -0.00006(13) 0.00336(13) 0.00128(13)
P2 0.01733(15) 0.01453(15) 0.01748(16) 0.00100(12) 0.00470(12) -0.00160(12)
P3 0.01761(16) 0.01869(16) 0.01389(15) -0.00203(13) 0.00270(12) 0.00031(12)
P4 0.01625(15) 0.02318(18) 0.01866(17) -0.00361(13) 0.00450(13) -0.00279(14)
C1 0.0193(6) 0.0137(6) 0.0158(6) -0.0001(5) 0.0028(5) 0.0004(5)
C2 0.0393(9) 0.0225(7) 0.0218(7) -0.0051(6) 0.0113(7) -0.0005(6)
C3 0.0239(7) 0.0183(6) 0.0235(7) -0.0036(5) 0.0056(6) -0.0006(5)
C4 0.0277(8) 0.0179(7) 0.0328(8) 0.0031(6) -0.0035(6) 0.0035(6)
C5 0.0276(7) 0.0257(7) 0.0229(7) 0.0017(6) 0.0053(6) -0.0072(6)
C6 0.0261(7) 0.0244(8) 0.0400(9) -0.0036(6) 0.0173(7) -0.0088(7)
C7 0.0346(8) 0.0195(7) 0.0274(8) 0.0072(6) 0.0066(7) 0.0009(6)
C8 0.0335(8) 0.0259(8) 0.0214(7) -0.0085(6) 0.0051(6) 0.0057(6)
C9 0.0197(7) 0.0307(8) 0.0201(7) -0.0013(6) -0.0004(5) 0.0045(6)
C10 0.0344(9) 0.0335(9) 0.0190(7) 0.0006(7) 0.0086(6) -0.0047(6)
C11 0.0242(7) 0.0394(9) 0.0333(9) -0.0067(7) 0.0147(7) -0.0063(7)
C12 0.0318(8) 0.0235(8) 0.0370(9) -0.0085(7) 0.0111(7) -0.0020(7)
C13 0.0212(7) 0.0452(10) 0.0270(8) -0.0101(7) -0.0012(6) 0.0005(7)
Cl3 0.02833(15) 0.02127(14) 0.02166(14) 0.00353(12) 0.00789(12) 0.00012(11)
Br3 0.02833(15) 0.02127(14) 0.02166(14) 0.00353(12) 0.00789(12) 0.00012(11)
Cl4 0.0394(2) 0.0404(2) 0.0334(2) 0.0014(2) 0.00803(18) 0.00547(19)
Cl5 0.0365(3) 0.0337(3) 0.0828(4) 0.0034(2) 0.0122(3) 0.0110(3)
C14 0.0410(10) 0.0297(9) 0.0253(8) 0.0078(7) 0.0023(7) -0.0004(7)
C15 0.0668(16) 0.0338(10) 0.0528(14) -0.0045(11) -0.0320(12) -0.0009(10)
C16 0.0422(12) 0.0815(18) 0.0282(10) 0.0197(12) -0.0029(8) -0.0181(11)
C17 0.0340(10) 0.091(2) 0.0351(11) -0.0169(12) -0.0038(9) 0.0234(12)
C18 0.0749(16) 0.0349(10) 0.0459(12) -0.0133(11) 0.0392(12) -0.0072(9)
C19 0.0316(9) 0.0714(16) 0.0295(9) -0.0128(10) 0.0106(8) -0.0020(10)
C20 0.0464(12) 0.0562(13) 0.0441(11) 0.0171(10) 0.0288(10) 0.0166(10)

loop_
_atom_type_symbol
_atom_type_description
_atom_type_scat_dispersion_real
_atom_type_scat_dispersion_imag
_atom_type_scat_source
C C 0.0033 0.0016 'International Tables Vol C Tables 4.2.6.8 and 6.1.1.4'
H H 0.0000 0.0000 'International Tables Vol C Tables 4.2.6.8 and 6.1.1.4'
P P 0.1023 0.0942 'International Tables Vol C Tables 4.2.6.8 and 6.1.1.4'
Cl Cl 0.1484 0.1585 'International Tables Vol C Tables 4.2.6.8 and 6.1.1.4'
Rh Rh -1.1178 0.9187 'International Tables Vol C Tables 4.2.6.8 and 6.1.1.4'
Br Br -0.2901 2.4595 'International Tables Vol C Tables 4.2.6.8 and 6.1.1.4'

loop_
_geom_angle_atom_site_label_1
_geom_angle_atom_site_label_2
_geom_angle_atom_site_label_3
_geom_angle_site_symmetry_1
_geom_angle_site_symmetry_3
_geom_angle
C1 Rh P2 . . 94.94(4)
C1 Rh P3 . . 82.53(4)
P2 Rh P3 . . 94.848(17)
C1 Rh P4 . . 171.86(4)
P2 Rh P4 . . 93.191(18)
P3 Rh P4 . . 96.375(16)
C1 Rh Cl1 . . 89.68(4)
P2 Rh Cl1 . . 85.269(16)
P3 Rh Cl1 . . 172.191(14)
P4 Rh Cl1 . . 91.412(16)
C1 Rh Cl2 . . 86.38(4)
P2 Rh Cl2 . . 172.141(14)
P3 Rh Cl2 . . 93.005(16)
P4 Rh Cl2 . . 85.625(18)
Cl1 Rh Cl2 . . 86.992(16)
C1 P1 C2 . . 114.56(7)
C1 P1 C4 . . 115.79(8)
C2 P1 C4 . . 109.20(9)
C1 P1 C3 . . 105.46(7)
C2 P1 C3 . . 104.37(8)
C4 P1 C3 . . 106.41(8)
C6 P2 C7 . . 101.13(8)
C6 P2 C5 . . 100.64(8)
C7 P2 C5 . . 100.96(8)
C6 P2 Rh . . 116.37(6)
C7 P2 Rh . . 120.02(6)
C5 P2 Rh . . 114.74(5)
C10 P3 C8 . . 100.80(8)
C10 P3 C9 . . 101.47(8)
C8 P3 C9 . . 101.90(8)
C10 P3 Rh . . 113.57(6)
C8 P3 Rh . . 120.21(6)
C9 P3 Rh . . 116.16(5)
C13 P4 C11 . . 101.13(9)
C13 P4 C12 . . 101.79(9)
C11 P4 C12 . . 99.75(9)
C13 P4 Rh . . 112.28(6)
C11 P4 Rh . . 115.20(6)
C12 P4 Rh . . 123.57(6)
P1 C1 Rh . . 126.18(7)
P1 C1 H11 . . 105.8
Rh C1 H11 . . 105.8
P1 C1 H12 . . 105.8
Rh C1 H12 . . 105.8
H11 C1 H12 . . 106.2
P1 C2 H21 . . 109.5
P1 C2 H22 . . 109.5
H21 C2 H22 . . 109.5
P1 C2 H23 . . 109.5
H21 C2 H23 . . 109.5
H22 C2 H23 . . 109.5
P1 C3 H31 . . 109.5
P1 C3 H32 . . 109.5
H31 C3 H32 . . 109.5
P1 C3 H33 . . 109.5
H31 C3 H33 . . 109.5
H32 C3 H33 . . 109.5
P1 C4 H41 . . 109.5
P1 C4 H42 . . 109.5
H41 C4 H42 . . 109.5
P1 C4 H43 . . 109.5
H41 C4 H43 . . 109.5
H42 C4 H43 . . 109.5
P2 C5 H51 . . 109.5
P2 C5 H52 . . 109.5
H51 C5 H52 . . 109.5
P2 C5 H53 . . 109.5
H51 C5 H53 . . 109.5
H52 C5 H53 . . 109.5
P2 C6 H61 . . 109.5
P2 C6 H62 . . 109.5
H61 C6 H62 . . 109.5
P2 C6 H63 . . 109.5
H61 C6 H63 . . 109.5
H62 C6 H63 . . 109.5
P2 C7 H71 . . 109.5
P2 C7 H72 . . 109.5
H71 C7 H72 . . 109.5
P2 C7 H73 . . 109.5
H71 C7 H73 . . 109.5
H72 C7 H73 . . 109.5
P3 C8 H81 . . 109.5
P3 C8 H82 . . 109.5
H81 C8 H82 . . 109.5
P3 C8 H83 . . 109.5
H81 C8 H83 . . 109.5
H82 C8 H83 . . 109.5
P3 C9 H91 . . 109.5
P3 C9 H92 . . 109.5
H91 C9 H92 . . 109.5
P3 C9 H93 . . 109.5
H91 C9 H93 . . 109.5
H92 C9 H93 . . 109.5
P3 C10 H101 . . 109.5
P3 C10 H102 . . 109.5
H101 C10 H102 . . 109.5
P3 C10 H103 . . 109.5
H101 C10 H103 . . 109.5
H102 C10 H103 . . 109.5
P4 C11 H111 . . 109.5
P4 C11 H112 . . 109.5
H111 C11 H112 . . 109.5
P4 C11 H113 . . 109.5
H111 C11 H113 . . 109.5
H112 C11 H113 . . 109.5
P4 C12 H121 . . 109.5
P4 C12 H122 . . 109.5
H121 C12 H122 . . 109.5
P4 C12 H123 . . 109.5
H121 C12 H123 . . 109.5
H122 C12 H123 . . 109.5
P4 C13 H131 . . 109.5
P4 C13 H132 . . 109.5
H131 C13 H132 . . 109.5
P4 C13 H133 . . 109.5
H131 C13 H133 . . 109.5
H132 C13 H133 . . 109.5
Cl5 C14 Cl4 . . 111.03(10)
Cl5 C14 H141 . . 109.4
Cl4 C14 H141 . . 109.4
Cl5 C14 H142 . . 109.4
Cl4 C14 H142 . . 109.5
H141 C14 H142 . . 108.0
C16 C15 C17 . 3_665 119.2(2)
C16 C15 H15 . . 120.4
C17 C15 H15 3_665 . 120.4
C15 C16 C17 . . 121.8(2)
C15 C16 H16 . . 119.1
C17 C16 H16 . . 119.1
C16 C17 C15 . 3_665 119.0(2)
C16 C17 H17 . . 120.5
C15 C17 H17 3_665 . 120.5
C19 C18 C20 . 3 120.6(2)
C19 C18 H18 . . 119.7
C20 C18 H18 3 . 119.7
C20 C19 C18 . . 119.9(2)
C20 C19 H19 . . 120.1
C18 C19 H19 . . 120.0
C19 C20 C18 . 3 119.5(2)
C19 C20 H20 . . 120.2
C18 C20 H20 3 . 120.3

loop_
_geom_bond_atom_site_label_1
_geom_bond_atom_site_label_2
_geom_bond_site_symmetry_2
_geom_bond_distance
Rh C1 . 2.1475(14)
Rh P2 . 2.2695(4)
Rh P3 . 2.2832(5)
Rh P4 . 2.3840(5)
Rh Cl1 . 2.4439(5)
Rh Cl2 . 2.4449(4)
P1 C1 . 1.7751(14)
P1 C2 . 1.7900(16)
P1 C4 . 1.7944(16)
P1 C3 . 1.7946(15)
P2 C6 . 1.8046(16)
P2 C7 . 1.8191(16)
P2 C5 . 1.8208(16)
P3 C10 . 1.8100(17)
P3 C8 . 1.8174(16)
P3 C9 . 1.8267(16)
P4 C13 . 1.8117(17)
P4 C11 . 1.8165(17)
P4 C12 . 1.8362(18)
C1 H11 . 0.9900
C1 H12 . 0.9900
C2 H21 . 0.9800
C2 H22 . 0.9801
C2 H23 . 0.9799
C3 H31 . 0.9799
C3 H32 . 0.9800
C3 H33 . 0.9799
C4 H41 . 0.9799
C4 H42 . 0.9800
C4 H43 . 0.9799
C5 H51 . 0.9799
C5 H52 . 0.9800
C5 H53 . 0.9800
C6 H61 . 0.9799
C6 H62 . 0.9800
C6 H63 . 0.9800
C7 H71 . 0.9800
C7 H72 . 0.9799
C7 H73 . 0.9799
C8 H81 . 0.9800
C8 H82 . 0.9800
C8 H83 . 0.9801
C9 H91 . 0.9800
C9 H92 . 0.9800
C9 H93 . 0.9799
C10 H101 . 0.9801
C10 H102 . 0.9799
C10 H103 . 0.9801
C11 H111 . 0.9800
C11 H112 . 0.9800
C11 H113 . 0.9800
C12 H121 . 0.9800
C12 H122 . 0.9800
C12 H123 . 0.9799
C13 H131 . 0.9799
C13 H132 . 0.9800
C13 H133 . 0.9800
Cl4 C14 . 1.770(2)
Cl5 C14 . 1.753(2)
C14 H141 . 0.9900
C14 H142 . 0.9900
C15 C16 . 1.351(4)
C15 C17 3_665 1.373(4)
C15 H15 . 0.9500
C16 C17 . 1.356(4)
C16 H16 . 0.9499
C17 C15 3_665 1.373(4)
C17 H17 . 0.9499
C18 C19 . 1.373(3)
C18 C20 3 1.377(3)
C18 H18 . 0.9500
C19 C20 . 1.372(3)
C19 H19 . 0.9500
C20 C18 3 1.378(3)
C20 H20 . 0.9499

loop_
_geom_hbond_atom_site_label_D
_geom_hbond_atom_site_label_H
_geom_hbond_atom_site_label_A
_geom_hbond_site_symmetry_A
_geom_hbond_distance_DH
_geom_hbond_distance_HA
_geom_hbond_distance_DA
_geom_hbond_angle_DHA
C14 H141 Cl1 . 0.99 2.60 3.498(2) 150
C14 H142 Cl2 4_575 0.99 2.81 3.6455(19) 142

loop_
_geom_torsion_atom_site_label_1
_geom_torsion_atom_site_label_2
_geom_torsion_atom_site_label_3
_geom_torsion_atom_site_label_4
_geom_torsion
Cl1 Rh C1 P1 14.80(9)
Rh C1 P1 C3 167.66(9)
